data_7132231
loop_
_publ_author_name
'Zhang, Haina'
'Wang, Lingyu'
'Guo, Wenjing'
'Cai, Hu'
'Wei, Zhenhong'

_publ_section_title
;
 An organic-inorganic hybrid material [Me3NCH2CH2F]FeBr4 exhibits
 three-step SHG on/off
;
_journal_name_full 'Chemical Communications'
_journal_paper_doi 10.1039/D3CC04700H
_journal_year 2023
_chemical_formula_moiety 'Br2.16 Fe0.54, 0.46(Br4 Fe), C5 H13 F N'
_chemical_formula_sum 'C5 H13 Br4 F Fe N'
_chemical_formula_weight 481.61
_space_group_crystal_system orthorhombic
_space_group_IT_number 57
_space_group_name_Hall '-P 2c 2b'
_space_group_name_H-M_alt 'P b c m'
_atom_sites_solution_hydrogens mixed
_audit_creation_date 2023-10-07
_audit_creation_method
;
Olex2 1.2
(compiled 2018.05.29 svn.r3508 for OlexSys, GUI svn.r5506)
;
_audit_update_record
;
2023-10-08 deposited with the CCDC.	2023-10-10 downloaded from the CCDC.
;
_cell_angle_alpha 90
_cell_angle_beta 90
_cell_angle_gamma 90
_cell_formula_units_Z 4
_cell_length_a 6.8804(11)
_cell_length_b 13.614(2)
_cell_length_c 15.219(2)
_cell_measurement_reflns_used 771
_cell_measurement_temperature 320
_cell_measurement_theta_max 18.67
_cell_measurement_theta_min 2.96
_cell_volume 1425.6(4)
_computing_cell_refinement 'CrysAlisPro 1.171.41.108a (Rigaku OD, 2021)'
_computing_data_collection 'CrysAlisPro 1.171.41.108a (Rigaku OD, 2021)'
_computing_data_reduction 'CrysAlisPro 1.171.41.108a (Rigaku OD, 2021)'
_computing_molecular_graphics 'Olex2 (Dolomanov et al., 2009)'
_computing_publication_material 'Olex2 (Dolomanov et al., 2009)'
_computing_structure_refinement 'ShelXL (Sheldrick, 2015)'
_computing_structure_solution 'SHELXT 2018/2 (Sheldrick, 2018)'
_diffrn_ambient_temperature 320
_diffrn_measured_fraction_theta_full 1.000
_diffrn_measured_fraction_theta_max 1.000
_diffrn_measurement_device_type 'CCD area detector'
_diffrn_measurement_method 'phi and omega scans'
_diffrn_radiation_monochromator graphite
_diffrn_radiation_type MoK\a
_diffrn_radiation_wavelength 0.71073
_diffrn_reflns_av_R_equivalents 0.0911
_diffrn_reflns_av_unetI/netI 0.0631
_diffrn_reflns_Laue_measured_fraction_full 1.000
_diffrn_reflns_Laue_measured_fraction_max 1.000
_diffrn_reflns_limit_h_max 8
_diffrn_reflns_limit_h_min -8
_diffrn_reflns_limit_k_max 14
_diffrn_reflns_limit_k_min -16
_diffrn_reflns_limit_l_max 18
_diffrn_reflns_limit_l_min -11
_diffrn_reflns_number 6829
_diffrn_reflns_point_group_measured_fraction_full 1.000
_diffrn_reflns_point_group_measured_fraction_max 1.000
_diffrn_reflns_theta_full 24.999
_diffrn_reflns_theta_max 24.999
_diffrn_reflns_theta_min 2.677
_exptl_absorpt_coefficient_mu 12.241
_exptl_absorpt_correction_T_max 0.613
_exptl_absorpt_correction_T_min 0.485
_exptl_absorpt_correction_type multi-scan
_exptl_absorpt_process_details
;
CrysAlisPro 1.171.41.108a (Rigaku Oxford Diffraction, 2021)
Empirical absorption correction using spherical harmonics,
implemented in SCALE3 ABSPACK scaling algorithm.
;
_exptl_crystal_colour black
_exptl_crystal_density_diffrn 2.244
_exptl_crystal_description block
_exptl_crystal_F_000 900
_exptl_crystal_size_max 0.06
_exptl_crystal_size_mid 0.05
_exptl_crystal_size_min 0.04
_refine_diff_density_max 1.103
_refine_diff_density_min -0.853
_refine_diff_density_rms 0.147
_refine_ls_extinction_method none
_refine_ls_goodness_of_fit_ref 0.958
_refine_ls_hydrogen_treatment constr
_refine_ls_matrix_type full
_refine_ls_number_parameters 125
_refine_ls_number_reflns 1312
_refine_ls_number_restraints 144
_refine_ls_restrained_S_all 0.910
_refine_ls_R_factor_all 0.1711
_refine_ls_R_factor_gt 0.0741
_refine_ls_shift/su_max 0.000
_refine_ls_shift/su_mean 0.000
_refine_ls_structure_factor_coef Fsqd
_refine_ls_weighting_details 'w=1/[\s^2^(Fo^2^)+(0.1646P)^2^] where P=(Fo^2^+2Fc^2^)/3'
_refine_ls_weighting_scheme calc
_refine_ls_wR_factor_gt 0.2209
_refine_ls_wR_factor_ref 0.2916
_reflns_Friedel_coverage 0.000
_reflns_number_gt 490
_reflns_number_total 1312
_reflns_threshold_expression 'I > 2\s(I)'
_cod_data_source_file d3cc04700h2.cif
_cod_data_source_block 1_320K
_cod_database_code 7132231
_shelx_shelxl_version_number 2018/3
_shelx_space_group_comment
;
The symmetry employed for this shelxl refinement is uniquely defined
by the following loop, which should always be used as a source of
symmetry information in preference to the above space-group names.
They are only intended as comments.
;
_shelx_estimated_absorpt_t_max 0.460
_shelx_estimated_absorpt_t_min 0.310
_olex2_refinement_description
;
1. Fixed Uiso
 At 1.2 times of:
  All C(H,H) groups
 At 1.5 times of:
  All C(H,H,H) groups
2. Restrained distances
 C5-F1
 1.3 with sigma of 0.05
 N1-C5
 2.515 with sigma of 0.04
 C4-F1
 2.394 with sigma of 0.04
 N1-C12 \\sim N1-C1 \\sim N1-C3 \\sim N1-C4
 with sigma of 0.02
 C1-C12 \\sim C1-C3 \\sim C1-C4 \\sim C12-C3 \\sim C12-C4 \\sim C3-C4
 with sigma of 0.02
3. Uiso/Uaniso restraints and constraints
F1 \\sim N1 \\sim C12 \\sim C4 \\sim C1 \\sim C3 \\sim C5: within 2A with sigma
of 0.001 and sigma for terminal atoms of 0.002
Uanis(N1) \\sim Ueq, Uanis(C12) \\sim Ueq, Uanis(C4) \\sim Ueq, Uanis(C1) \\sim
Ueq, Uanis(C3) \\sim Ueq, Uanis(C5) \\sim Ueq, Uanis(F1) \\sim Ueq: with sigma
of 0.001 and sigma for terminal atoms of 0.002
4. Rigid body (RIGU) restrains
 F1, N1, C12, C4, C1, C3, C5
 with sigma for 1-2 distances of 0.01 and sigma for 1-3 distances of 0.02
5. Others
 Sof(Br3A)=1-FVAR(1)
 Sof(Fe1A)=Sof(Br4A)=Sof(Br1A)=0.5*(1-FVAR(2))
 Sof(Br4)=Sof(Br1)=Sof(Fe1)=0.5*FVAR(2)
 Sof(Br3)=FVAR(1)
 Fixed Sof: N1(0.5) C12(0.5) H12A(0.5) H12B(0.5) H12C(0.5) C4(0.5) H4A(0.5)
 H4B(0.5) F1(0.5) C5(0.5) H5A(0.5) H5B(0.5) C1(0.5) H1A(0.5) H1B(0.5) H1C(0.5)
 C3(0.5) H3A(0.5) H3B(0.5) H3C(0.5)
6.a Riding coordinates:
 C12(H12A,H12B,H12C), C1(H1A,H1B,H1C), C3(H3A,H3B,H3C)
6.b Secondary CH2 refined with riding coordinates:
 C4(H4A,H4B), C5(H5A,H5B)
;
_olex2_submission_special_instructions 'No special instructions were received'

loop_
_space_group_symop_operation_xyz
'x, y, z'
'-x, -y, z+1/2'
'x, -y+1/2, -z'
'-x, y+1/2, -z+1/2'
'-x, -y, -z'
'x, y, -z-1/2'
'-x, y-1/2, z'
'x, -y-1/2, z-1/2'

loop_
_atom_site_label
_atom_site_type_symbol
_atom_site_fract_x
_atom_site_fract_y
_atom_site_fract_z
_atom_site_U_iso_or_equiv
_atom_site_adp_type
_atom_site_occupancy
_atom_site_site_symmetry_order
_atom_site_calc_flag
_atom_site_refinement_flags_posn
_atom_site_refinement_flags_adp
_atom_site_refinement_flags_occupancy
_atom_site_disorder_assembly
_atom_site_disorder_group
Br4 Br 1.013(4) 0.525(4) 0.250000 0.150(9) Uani 0.46(7) 2 d S T P A 1
Br1 Br 0.603(6) 0.723(2) 0.250000 0.145(9) Uani 0.46(7) 2 d S T P A 1
Fe1 Fe 0.695(5) 0.561(3) 0.250000 0.085(6) Uani 0.46(7) 2 d S T P A 1
N1 N 0.074(4) 0.751(3) 0.497(3) 0.238(6) Uani 0.5 1 d D U . B -1
C12 C 0.211(8) 0.729(4) 0.420(4) 0.238(6) Uani 0.5 1 d D U . B -1
H12A H 0.135836 0.711359 0.369606 0.356 Uiso 0.5 1 d R . . B -1
H12B H 0.271906 0.671909 0.444276 0.356 Uiso 0.5 1 d R . . B -1
H12C H 0.308126 0.776219 0.403916 0.356 Uiso 0.5 1 d R . . B -1
C4 C 0.003(5) 0.655(3) 0.536(4) 0.238(6) Uani 0.5 1 d D U . B -1
H4A H 0.082564 0.603534 0.510261 0.285 Uiso 0.5 1 calc R . . B -1
H4B H 0.034058 0.656944 0.597784 0.285 Uiso 0.5 1 calc R . . B -1
F1 F -0.318(4) 0.691(2) 0.504(2) 0.239(6) Uani 0.5 1 d D U . B -1
C5 C -0.169(7) 0.626(3) 0.531(4) 0.238(6) Uani 0.5 1 d D U . B -1
H5A H -0.204231 0.599880 0.587820 0.286 Uiso 0.5 1 calc R . . B -1
H5B H -0.170386 0.570626 0.490015 0.286 Uiso 0.5 1 calc R . . B -1
C1 C 0.184(8) 0.808(4) 0.566(5) 0.238(6) Uani 0.5 1 d D U . B -1
H1A H 0.139668 0.809118 0.626270 0.356 Uiso 0.5 1 d R . . B -1
H1B H 0.161488 0.871378 0.540160 0.356 Uiso 0.5 1 d R . . B -1
H1C H 0.320908 0.794038 0.565310 0.356 Uiso 0.5 1 d R . . B -1
C3 C -0.096(6) 0.811(3) 0.464(4) 0.238(6) Uani 0.5 1 d D U . B -1
H3A H -0.053302 0.859219 0.422021 0.356 Uiso 0.5 1 d R . . B -1
H3B H -0.181932 0.841579 0.505551 0.356 Uiso 0.5 1 d R . . B -1
H3C H -0.164172 0.759469 0.433781 0.356 Uiso 0.5 1 d R . . B -1
Br3 Br 0.518(4) 0.474(2) 0.1286(15) 0.126(4) Uani 0.46(7) 1 d . . . A 1
Fe1A Fe 0.642(5) 0.539(2) 0.250000 0.086(5) Uani 0.54(7) 2 d S T P A 2
Br4A Br 0.980(4) 0.498(3) 0.267(4) 0.152(10) Uani 0.27(3) 1 d . . . A 2
Br1A Br 0.656(7) 0.713(2) 0.270(5) 0.169(9) Uani 0.27(3) 1 d . . . A 2
Br3A Br 0.540(4) 0.499(3) 0.1203(14) 0.151(8) Uani 0.54(7) 1 d . . . A 2

loop_
_atom_site_aniso_label
_atom_site_aniso_U_11
_atom_site_aniso_U_22
_atom_site_aniso_U_33
_atom_site_aniso_U_23
_atom_site_aniso_U_13
_atom_site_aniso_U_12
Br4 0.107(8) 0.24(3) 0.100(15) 0.000 0.000 -0.026(9)
Br1 0.222(16) 0.118(8) 0.10(3) 0.000 0.000 0.040(9)
Fe1 0.080(12) 0.114(15) 0.061(5) 0.000 0.000 -0.027(8)
N1 0.238(6) 0.238(6) 0.238(6) 0.0000(7) 0.0000(7) 0.0000(7)
C12 0.238(6) 0.237(6) 0.238(6) -0.0002(15) 0.0001(15) -0.0001(15)
C4 0.238(6) 0.238(6) 0.238(6) 0.0000(7) 0.0000(7) 0.0000(7)
F1 0.239(6) 0.239(6) 0.239(6) 0.0001(15) -0.0001(15) 0.0003(15)
C5 0.238(6) 0.238(6) 0.238(6) 0.0000(8) 0.0000(8) 0.0001(8)
C1 0.238(6) 0.238(6) 0.237(6) -0.0001(15) -0.0001(15) 0.0000(15)
C3 0.238(6) 0.238(6) 0.238(6) 0.0000(15) 0.0000(15) 0.0001(15)
Br3 0.153(6) 0.139(9) 0.087(6) -0.019(6) 0.001(6) 0.004(6)
Fe1A 0.086(12) 0.098(11) 0.073(5) 0.000 0.000 -0.020(7)
Br4A 0.106(10) 0.199(13) 0.15(3) 0.045(17) 0.010(9) 0.009(10)
Br1A 0.26(2) 0.120(12) 0.12(3) 0.012(8) -0.049(12) -0.008(11)
Br3A 0.193(12) 0.179(17) 0.081(4) -0.013(6) -0.038(6) 0.032(9)

loop_
_atom_type_symbol
_atom_type_description
_atom_type_scat_dispersion_real
_atom_type_scat_dispersion_imag
_atom_type_scat_source
C C 0.0033 0.0016 'International Tables Vol C Tables 4.2.6.8 and 6.1.1.4'
H H 0.0000 0.0000 'International Tables Vol C Tables 4.2.6.8 and 6.1.1.4'
Br Br -0.2901 2.4595 'International Tables Vol C Tables 4.2.6.8 and 6.1.1.4'
F F 0.0171 0.0103 'International Tables Vol C Tables 4.2.6.8 and 6.1.1.4'
Fe Fe 0.3463 0.8444 'International Tables Vol C Tables 4.2.6.8 and 6.1.1.4'
N N 0.0061 0.0033 'International Tables Vol C Tables 4.2.6.8 and 6.1.1.4'

loop_
_geom_angle_atom_site_label_1
_geom_angle_atom_site_label_2
_geom_angle_atom_site_label_3
_geom_angle
_geom_angle_site_symmetry_1
_geom_angle_site_symmetry_3
_geom_angle_publ_flag
Br4 Fe1 Br1 119(2) . . ?
Br4 Fe1 Br3 111.6(14) . 6_556 ?
Br4 Fe1 Br3 111.6(14) . . ?
Br1 Fe1 Br3 108.7(14) . 6_556 ?
Br1 Fe1 Br3 108.7(14) . . ?
Br3 Fe1 Br3 95(2) . 6_556 ?
C4 N1 C12 109.2(12) . . ?
C1 N1 C12 109.0(11) . . ?
C1 N1 C4 109.4(12) . . ?
C3 N1 C12 109.2(12) . . ?
C3 N1 C4 110.0(12) . . ?
C3 N1 C1 109.9(12) . . ?
N1 C12 H12A 109.5 . . ?
N1 C12 H12B 98.1 . . ?
N1 C12 H12C 120.0 . . ?
H12A C12 H12B 109.5 . . ?
H12A C12 H12C 109.5 . . ?
H12B C12 H12C 109.5 . . ?
N1 C4 H4A 106.4 . . ?
N1 C4 H4B 106.4 . . ?
H4A C4 H4B 106.4 . . ?
C5 C4 N1 124(3) . . ?
C5 C4 H4A 106.4 . . ?
C5 C4 H4B 106.4 . . ?
C4 C5 F1 120(3) . . ?
C4 C5 H5A 107.3 . . ?
C4 C5 H5B 107.3 . . ?
F1 C5 H5A 107.3 . . ?
F1 C5 H5B 107.3 . . ?
H5A C5 H5B 106.9 . . ?
N1 C1 H1A 120.5 . . ?
N1 C1 H1B 94.9 . . ?
N1 C1 H1C 111.8 . . ?
H1A C1 H1B 109.5 . . ?
H1A C1 H1C 109.5 . . ?
H1B C1 H1C 109.5 . . ?
N1 C3 H3A 110.4 . . ?
N1 C3 H3B 119.3 . . ?
N1 C3 H3C 98.0 . . ?
H3A C3 H3B 109.5 . . ?
H3A C3 H3C 109.5 . . ?
H3B C3 H3C 109.5 . . ?
Br4A Fe1A Br1A 100.3(18) . . ?
Br4A Fe1A Br1A 101.9(18) 6_556 . ?
Br3A Fe1A Br4A 111(2) . . ?
Br3A Fe1A Br4A 99.2(19) 6_556 . ?
Br3A Fe1A Br1A 98(2) 6_556 . ?
Br3A Fe1A Br1A 112(2) . . ?
Br3A Fe1A Br3A 132(4) . 6_556 ?
Br4A Br4A Fe1A 84.0(16) 6_556 . ?
Br1A Br1A Fe1A 82.6(17) 6_556 . ?

loop_
_geom_bond_atom_site_label_1
_geom_bond_atom_site_label_2
_geom_bond_distance
_geom_bond_site_symmetry_2
_geom_bond_publ_flag
Br4 Fe1 2.24(4) . ?
Br1 Fe1 2.29(5) . ?
Fe1 Br3 2.51(4) . ?
Fe1 Br3 2.51(4) 6_556 ?
N1 C12 1.52(3) . ?
N1 C4 1.52(3) . ?
N1 C1 1.52(3) . ?
N1 C3 1.52(3) . ?
C12 H12A 0.9600 . ?
C12 H12B 0.9594 . ?
C12 H12C 0.9600 . ?
C4 H4A 0.9700 . ?
C4 H4B 0.9700 . ?
C4 C5 1.25(4) . ?
F1 C5 1.42(4) . ?
C5 H5A 0.9700 . ?
C5 H5B 0.9700 . ?
C1 H1A 0.9601 . ?
C1 H1B 0.9599 . ?
C1 H1C 0.9601 . ?
C3 H3A 0.9598 . ?
C3 H3B 0.9602 . ?
C3 H3C 0.9598 . ?
Fe1A Br4A 2.40(3) 6_556 ?
Fe1A Br4A 2.40(3) . ?
Fe1A Br1A 2.40(4) 6_556 ?
Fe1A Br1A 2.40(4) . ?
Fe1A Br3A 2.16(3) 6_556 ?
Fe1A Br3A 2.16(3) . ?
Br4A Br4A 0.50(13) 6_556 ?
Br1A Br1A 0.62(14) 6_556 ?

loop_
_geom_torsion_atom_site_label_1
_geom_torsion_atom_site_label_2
_geom_torsion_atom_site_label_3
_geom_torsion_atom_site_label_4
_geom_torsion
_geom_torsion_site_symmetry_1
_geom_torsion_site_symmetry_2
_geom_torsion_site_symmetry_3
_geom_torsion_site_symmetry_4
_geom_torsion_publ_flag
N1 C4 C5 F1 -14(9) . . . . ?
C12 N1 C4 C5 -112(6) . . . . ?
C1 N1 C4 C5 129(6) . . . . ?
C3 N1 C4 C5 8(7) . . . . ?
